data_7134562
loop_
_publ_author_name
'Flecken, Franziska'
'Grell, Toni'
'Hanf, Schirin'

_publ_section_title
;
 Short-bite PSP-type ligands: coordination chemistry and ligand
 rearrangement reactions
;
_journal_issue 51
_journal_name_full 'Chemical Communications'
_journal_page_first 9262
_journal_page_last 9265
_journal_paper_doi 10.1039/D5CC01739D
_journal_volume 61
_journal_year 2025
_chemical_formula_moiety 'C48 H40 Ni2 P4 S5'
_chemical_formula_sum 'C48 H40 Ni2 P4 S5'
_chemical_formula_weight 1018.40
_chemical_melting_point ?
_chemical_name_common n/a
_chemical_name_systematic n/a
_space_group_crystal_system triclinic
_space_group_IT_number 2
_space_group_name_Hall '-P 1'
_space_group_name_H-M_alt 'P -1'
_atom_sites_solution_hydrogens geom
_atom_sites_solution_primary difmap
_audit_creation_method SHELXL-2019/3
_audit_update_record
;
2024-08-05 deposited with the CCDC.	2025-05-20 downloaded from the CCDC.
;
_cell_angle_alpha 93.043(2)
_cell_angle_beta 96.228(2)
_cell_angle_gamma 110.795(2)
_cell_formula_units_Z 4
_cell_length_a 13.7840(4)
_cell_length_b 16.4338(5)
_cell_length_c 21.9103(7)
_cell_measurement_reflns_used 28630
_cell_measurement_temperature 180(2)
_cell_measurement_theta_max 59.09
_cell_measurement_theta_min 3.69
_cell_volume 4590.0(3)
_computing_structure_refinement 'SHELXL-2019/2 (Sheldrick, 2019)'
_computing_structure_solution 'SHELXT 2015 (Sheldrick, 2015)'
_diffrn_ambient_temperature 180(2)
_diffrn_detector_area_resol_mean 13.33
_diffrn_measured_fraction_theta_full 0.987
_diffrn_measured_fraction_theta_max 0.981
_diffrn_measurement_device_type 'STOE STADIVARI'
_diffrn_measurement_method 'rotation method, \w scans'
_diffrn_radiation_type GaK\a
_diffrn_radiation_wavelength 1.34143
_diffrn_reflns_av_R_equivalents 0.0397
_diffrn_reflns_av_unetI/netI 0.0677
_diffrn_reflns_Laue_measured_fraction_full 0.987
_diffrn_reflns_Laue_measured_fraction_max 0.981
_diffrn_reflns_limit_h_max 16
_diffrn_reflns_limit_h_min -17
_diffrn_reflns_limit_k_max 20
_diffrn_reflns_limit_k_min -15
_diffrn_reflns_limit_l_max 22
_diffrn_reflns_limit_l_min -27
_diffrn_reflns_number 59741
_diffrn_reflns_point_group_measured_fraction_full 0.987
_diffrn_reflns_point_group_measured_fraction_max 0.981
_diffrn_reflns_theta_full 53.597
_diffrn_reflns_theta_max 57.500
_diffrn_reflns_theta_min 3.530
_diffrn_source 'Metal Jet D2+'
_exptl_absorpt_coefficient_mu 7.003
_exptl_absorpt_correction_T_max 0.7564
_exptl_absorpt_correction_T_min 0.3510
_exptl_absorpt_correction_type multi-scan
_exptl_absorpt_process_details
;
STOE LANA, absorption correction by scaling of reflection intensi-
ties.
J. Koziskova, F. Hahn, J. Richter, J. Kozisek, "Comparison of differ-
ent
absorption corrections on the model structure of tetrakis(\m~2~-
acetato)-
diaqua-di-copper(II)", Acta Chimica Slovaca, vol. 9, no. 2, 2016, pp. 
136-140.
;
_exptl_crystal_colour brown
_exptl_crystal_density_diffrn 1.474
_exptl_crystal_density_method 'not measured'
_exptl_crystal_description Needle
_exptl_crystal_F_000 2096
_exptl_crystal_size_max 0.150
_exptl_crystal_size_mid 0.077
_exptl_crystal_size_min 0.040
_refine_diff_density_max 0.943
_refine_diff_density_min -0.452
_refine_diff_density_rms 0.064
_refine_ls_extinction_method none
_refine_ls_goodness_of_fit_ref 0.890
_refine_ls_hydrogen_treatment constr
_refine_ls_matrix_type full
_refine_ls_number_parameters 1063
_refine_ls_number_reflns 18781
_refine_ls_number_restraints 0
_refine_ls_restrained_S_all 0.890
_refine_ls_R_factor_all 0.0797
_refine_ls_R_factor_gt 0.0374
_refine_ls_shift/su_max 0.001
_refine_ls_shift/su_mean 0.000
_refine_ls_structure_factor_coef Fsqd
_refine_ls_weighting_details 'w=1/[\s^2^(Fo^2^)+(0.0383P)^2^] where P=(Fo^2^+2Fc^2^)/3'
_refine_ls_weighting_scheme calc
_refine_ls_wR_factor_gt 0.0728
_refine_ls_wR_factor_ref 0.0815
_reflns_Friedel_coverage 0.000
_reflns_number_gt 11490
_reflns_number_total 18781
_reflns_threshold_expression 'I > 2\s(I)'
_cod_data_source_file d5cc01739d2.cif
_cod_data_source_block frfl753b
_cod_depositor_comments
;
The following automatic conversions were performed:

data item '_chemical_melting_point' value 'Not measured' was changed
to '?' -- the value is undefined or not given.

Automatic conversion script
Id: cif_fix_values 8170 2020-07-09 18:12:32Z antanas 

 Adding full bibliography for 7134559--7134562.cif.
;
_cod_original_cell_volume 4590.0(2)
_cod_database_code 7134562
_shelx_shelxl_version_number 2019/3
_shelx_space_group_comment
;
The symmetry employed for this shelxl refinement is uniquely defined
by the following loop, which should always be used as a source of
symmetry information in preference to the above space-group names.
They are only intended as comments.
;

loop_
_space_group_symop_operation_xyz
'x, y, z'
'-x, -y, -z'

loop_
_atom_site_label
_atom_site_type_symbol
_atom_site_fract_x
_atom_site_fract_y
_atom_site_fract_z
_atom_site_U_iso_or_equiv
_atom_site_adp_type
_atom_site_occupancy
_atom_site_site_symmetry_order
_atom_site_calc_flag
_atom_site_refinement_flags_posn
_atom_site_refinement_flags_adp
_atom_site_refinement_flags_occupancy
_atom_site_disorder_assembly
_atom_site_disorder_group
C1 C 0.1581(2) 0.97918(18) 0.79533(13) 0.0239(6) Uani 1 1 d . . . . .
C2 C 0.2576(3) 0.9776(2) 0.81120(15) 0.0412(8) Uani 1 1 d . . . . .
H2 H 0.305126 0.987526 0.781648 0.049 Uiso 1 1 calc R U . . .
C3 C 0.2872(3) 0.9613(3) 0.87049(17) 0.0530(10) Uani 1 1 d . . . . .
H3 H 0.355692 0.961265 0.881720 0.064 Uiso 1 1 calc R U . . .
C4 C 0.2184(3) 0.9454(2) 0.91295(15) 0.0437(9) Uani 1 1 d . . . . .
H4 H 0.238808 0.933066 0.953179 0.052 Uiso 1 1 calc R U . . .
C5 C 0.1207(3) 0.9470(2) 0.89771(14) 0.0387(8) Uani 1 1 d . . . . .
H5 H 0.073485 0.936177 0.927465 0.046 Uiso 1 1 calc R U . . .
C6 C 0.0898(2) 0.9645(2) 0.83928(14) 0.0345(8) Uani 1 1 d . . . . .
H6 H 0.021860 0.966354 0.829153 0.041 Uiso 1 1 calc R U . . .
C7 C 0.0809(2) 1.0904(2) 0.72320(14) 0.0310(7) Uani 1 1 d . . . . .
C8 C -0.0028(3) 1.0949(3) 0.68658(18) 0.0653(12) Uani 1 1 d . . . . .
H8 H -0.047575 1.045043 0.660107 0.078 Uiso 1 1 calc R U . . .
C9 C -0.0233(4) 1.1708(3) 0.6874(2) 0.0814(15) Uani 1 1 d . . . . .
H9 H -0.081932 1.172746 0.661231 0.098 Uiso 1 1 calc R U . . .
C10 C 0.0382(4) 1.2425(3) 0.7246(2) 0.0748(14) Uani 1 1 d . . . . .
H10 H 0.020740 1.293427 0.726914 0.090 Uiso 1 1 calc R U . . .
C11 C 0.1274(4) 1.2408(3) 0.75947(19) 0.0788(15) Uani 1 1 d . . . . .
H11 H 0.173863 1.292085 0.784007 0.095 Uiso 1 1 calc R U . . .
C12 C 0.1492(3) 1.1645(2) 0.75870(16) 0.0557(11) Uani 1 1 d . . . . .
H12 H 0.210564 1.163450 0.782412 0.067 Uiso 1 1 calc R U . . .
C13 C -0.0897(2) 0.76012(19) 0.51035(13) 0.0269(7) Uani 1 1 d . . . . .
C14 C -0.0975(3) 0.8415(2) 0.50423(15) 0.0369(8) Uani 1 1 d . . . . .
H14 H -0.066453 0.887030 0.536810 0.044 Uiso 1 1 calc R U . . .
C15 C -0.1497(3) 0.8567(2) 0.45140(15) 0.0443(9) Uani 1 1 d . . . . .
H15 H -0.156058 0.911974 0.447885 0.053 Uiso 1 1 calc R U . . .
C16 C -0.1924(3) 0.7912(2) 0.40382(16) 0.0493(10) Uani 1 1 d . . . . .
H16 H -0.227877 0.801589 0.367142 0.059 Uiso 1 1 calc R U . . .
C17 C -0.1842(3) 0.7112(2) 0.40893(16) 0.0539(10) Uani 1 1 d . . . . .
H17 H -0.213683 0.666482 0.375721 0.065 Uiso 1 1 calc R U . . .
C18 C -0.1336(3) 0.6954(2) 0.46168(15) 0.0427(9) Uani 1 1 d . . . . .
H18 H -0.128550 0.639538 0.464899 0.051 Uiso 1 1 calc R U . . .
C19 C -0.1283(2) 0.68934(18) 0.62579(14) 0.0281(7) Uani 1 1 d . . . . .
C20 C -0.1142(2) 0.6353(2) 0.66991(14) 0.0336(7) Uani 1 1 d . . . . .
H20 H -0.052972 0.620962 0.673616 0.040 Uiso 1 1 calc R U . . .
C21 C -0.1894(3) 0.6022(2) 0.70848(15) 0.0429(9) Uani 1 1 d . . . . .
H21 H -0.178962 0.565801 0.738815 0.051 Uiso 1 1 calc R U . . .
C22 C -0.2781(3) 0.6214(2) 0.70324(17) 0.0496(10) Uani 1 1 d . . . . .
H22 H -0.329668 0.597614 0.729434 0.059 Uiso 1 1 calc R U . . .
C23 C -0.2932(3) 0.6749(2) 0.66030(18) 0.0528(10) Uani 1 1 d . . . . .
H23 H -0.354743 0.688808 0.657127 0.063 Uiso 1 1 calc R U . . .
C24 C -0.2189(3) 0.7088(2) 0.62157(16) 0.0429(9) Uani 1 1 d . . . . .
H24 H -0.229807 0.745767 0.591809 0.052 Uiso 1 1 calc R U . . .
C25 C 0.2985(2) 0.81259(18) 0.61047(13) 0.0265(7) Uani 1 1 d . . . . .
C26 C 0.3746(2) 0.78976(19) 0.58462(15) 0.0338(8) Uani 1 1 d . . . . .
H26 H 0.377727 0.791533 0.541586 0.041 Uiso 1 1 calc R U . . .
C27 C 0.4449(2) 0.7648(2) 0.62065(16) 0.0391(8) Uani 1 1 d . . . . .
H27 H 0.497082 0.750576 0.602390 0.047 Uiso 1 1 calc R U . . .
C28 C 0.4410(3) 0.7600(2) 0.68257(17) 0.0437(9) Uani 1 1 d . . . . .
H28 H 0.489060 0.741474 0.707001 0.052 Uiso 1 1 calc R U . . .
C29 C 0.3669(3) 0.7822(2) 0.70900(16) 0.0426(9) Uani 1 1 d . . . . .
H29 H 0.364533 0.779745 0.752054 0.051 Uiso 1 1 calc R U . . .
C30 C 0.2957(2) 0.8082(2) 0.67358(14) 0.0358(8) Uani 1 1 d . . . . .
H30 H 0.244539 0.823069 0.692446 0.043 Uiso 1 1 calc R U . . .
C31 C 0.2609(2) 0.93031(18) 0.52340(13) 0.0256(7) Uani 1 1 d . . . . .
C32 C 0.3653(3) 0.98327(19) 0.53942(16) 0.0394(8) Uani 1 1 d . . . . .
H32 H 0.406523 0.970497 0.572458 0.047 Uiso 1 1 calc R U . . .
C33 C 0.4095(3) 1.0544(2) 0.5075(2) 0.0549(11) Uani 1 1 d . . . . .
H33 H 0.481279 1.090069 0.518467 0.066 Uiso 1 1 calc R U . . .
C34 C 0.3505(3) 1.0742(2) 0.4601(2) 0.0578(11) Uani 1 1 d . . . . .
H34 H 0.381586 1.123295 0.438281 0.069 Uiso 1 1 calc R U . . .
C35 C 0.2464(3) 1.0229(2) 0.44407(16) 0.0494(10) Uani 1 1 d . . . . .
H35 H 0.205273 1.036850 0.411590 0.059 Uiso 1 1 calc R U . . .
C36 C 0.2020(3) 0.95078(19) 0.47565(14) 0.0342(8) Uani 1 1 d . . . . .
H36 H 0.130247 0.915027 0.464382 0.041 Uiso 1 1 calc R U . . .
C37 C 0.3427(2) 0.6387(2) 0.41836(13) 0.0301(7) Uani 1 1 d . . . . .
C38 C 0.3438(3) 0.5550(2) 0.42259(14) 0.0360(8) Uani 1 1 d . . . . .
H38 H 0.280241 0.505666 0.415045 0.043 Uiso 1 1 calc R U . . .
C39 C 0.4377(3) 0.5442(2) 0.43780(15) 0.0434(9) Uani 1 1 d . . . . .
H39 H 0.438685 0.486952 0.440202 0.052 Uiso 1 1 calc R U . . .
C40 C 0.5296(3) 0.6149(3) 0.44950(15) 0.0465(9) Uani 1 1 d . . . . .
H40 H 0.593760 0.606299 0.459946 0.056 Uiso 1 1 calc R U . . .
C41 C 0.5297(3) 0.6975(3) 0.44626(16) 0.0517(10) Uani 1 1 d . . . . .
H41 H 0.593542 0.746458 0.454962 0.062 Uiso 1 1 calc R U . . .
C42 C 0.4358(3) 0.7097(2) 0.43014(16) 0.0423(9) Uani 1 1 d . . . . .
H42 H 0.435696 0.767172 0.427202 0.051 Uiso 1 1 calc R U . . .
C43 C 0.1875(3) 0.62311(19) 0.31491(14) 0.0317(7) Uani 1 1 d . . . . .
C44 C 0.2646(3) 0.6385(2) 0.27688(15) 0.0456(9) Uani 1 1 d . . . . .
H44 H 0.336226 0.664791 0.294097 0.055 Uiso 1 1 calc R U . . .
C45 C 0.2382(3) 0.6159(2) 0.21396(16) 0.0548(10) Uani 1 1 d . . . . .
H45 H 0.291746 0.627136 0.188158 0.066 Uiso 1 1 calc R U . . .
C46 C 0.1353(3) 0.5774(2) 0.18871(16) 0.0525(10) Uani 1 1 d . . . . .
H46 H 0.117627 0.562022 0.145444 0.063 Uiso 1 1 calc R U . . .
C47 C 0.0583(3) 0.5610(2) 0.22546(16) 0.0542(10) Uani 1 1 d . . . . .
H47 H -0.013001 0.534111 0.207652 0.065 Uiso 1 1 calc R U . . .
C48 C 0.0830(3) 0.5832(2) 0.28880(15) 0.0439(9) Uani 1 1 d . . . . .
H48 H 0.028920 0.571152 0.314217 0.053 Uiso 1 1 calc R U . . .
C49 C 0.3339(2) 0.50576(18) 0.70567(13) 0.0258(7) Uani 1 1 d . . . . .
C50 C 0.2320(2) 0.5041(2) 0.69519(14) 0.0364(8) Uani 1 1 d . . . . .
H50 H 0.188758 0.491173 0.727000 0.044 Uiso 1 1 calc R U . . .
C51 C 0.1938(3) 0.5212(2) 0.63838(17) 0.0481(9) Uani 1 1 d . . . . .
H51 H 0.123940 0.519840 0.631182 0.058 Uiso 1 1 calc R U . . .
C52 C 0.2560(3) 0.5403(2) 0.59215(16) 0.0444(9) Uani 1 1 d . . . . .
H52 H 0.229159 0.552188 0.553222 0.053 Uiso 1 1 calc R U . . .
C53 C 0.3567(3) 0.5423(2) 0.60223(14) 0.0399(8) Uani 1 1 d . . . . .
H53 H 0.399524 0.555300 0.570208 0.048 Uiso 1 1 calc R U . . .
C54 C 0.3963(2) 0.52524(19) 0.65897(14) 0.0326(7) Uani 1 1 d . . . . .
H54 H 0.466256 0.526929 0.665853 0.039 Uiso 1 1 calc R U . . .
C55 C 0.4177(2) 0.39214(18) 0.77407(13) 0.0273(7) Uani 1 1 d . . . . .
C56 C 0.4068(3) 0.3421(2) 0.71959(16) 0.0492(10) Uani 1 1 d . . . . .
H56 H 0.382687 0.359386 0.681996 0.059 Uiso 1 1 calc R U . . .
C57 C 0.4305(3) 0.2668(2) 0.71862(19) 0.0619(12) Uani 1 1 d . . . . .
H57 H 0.424075 0.233667 0.680501 0.074 Uiso 1 1 calc R U . . .
C58 C 0.4629(3) 0.2404(2) 0.77205(19) 0.0512(10) Uani 1 1 d . . . . .
H58 H 0.475312 0.187148 0.771728 0.061 Uiso 1 1 calc R U . . .
C59 C 0.4775(3) 0.2902(3) 0.82593(19) 0.0572(11) Uani 1 1 d . . . . .
H59 H 0.503682 0.273206 0.863051 0.069 Uiso 1 1 calc R U . . .
C60 C 0.4547(3) 0.3654(2) 0.82746(16) 0.0485(9) Uani 1 1 d . . . . .
H60 H 0.464610 0.399281 0.865717 0.058 Uiso 1 1 calc R U . . .
C61 C 0.6293(2) 0.80118(18) 0.85862(14) 0.0284(7) Uani 1 1 d . . . . .
C62 C 0.7197(2) 0.7809(2) 0.86096(17) 0.0422(9) Uani 1 1 d . . . . .
H62 H 0.731504 0.743173 0.889856 0.051 Uiso 1 1 calc R U . . .
C63 C 0.7922(3) 0.8157(2) 0.82114(19) 0.0532(10) Uani 1 1 d . . . . .
H63 H 0.853072 0.800984 0.822411 0.064 Uiso 1 1 calc R U . . .
C64 C 0.7766(3) 0.8713(2) 0.77996(17) 0.0529(10) Uani 1 1 d . . . . .
H64 H 0.827348 0.895788 0.753454 0.064 Uiso 1 1 calc R U . . .
C65 C 0.6888(3) 0.8915(2) 0.77680(16) 0.0478(9) Uani 1 1 d . . . . .
H65 H 0.678260 0.929607 0.747828 0.057 Uiso 1 1 calc R U . . .
C66 C 0.6150(2) 0.8569(2) 0.81563(14) 0.0353(8) Uani 1 1 d . . . . .
H66 H 0.553792 0.871307 0.812989 0.042 Uiso 1 1 calc R U . . .
C67 C 0.6041(2) 0.74563(19) 0.97829(13) 0.0286(7) Uani 1 1 d . . . . .
C68 C 0.6182(3) 0.6675(2) 0.98819(14) 0.0369(8) Uani 1 1 d . . . . .
H68 H 0.583687 0.617274 0.959575 0.044 Uiso 1 1 calc R U . . .
C69 C 0.6826(3) 0.6632(2) 1.03969(15) 0.0470(9) Uani 1 1 d . . . . .
H69 H 0.693209 0.610035 1.046117 0.056 Uiso 1 1 calc R U . . .
C70 C 0.7315(3) 0.7351(3) 1.08172(16) 0.0526(10) Uani 1 1 d . . . . .
H70 H 0.776175 0.732034 1.117011 0.063 Uiso 1 1 calc R U . . .
C71 C 0.7154(3) 0.8121(2) 1.07236(16) 0.0525(10) Uani 1 1 d . . . . .
H71 H 0.748097 0.861602 1.101815 0.063 Uiso 1 1 calc R U . . .
C72 C 0.6530(3) 0.8176(2) 1.02117(15) 0.0403(8) Uani 1 1 d . . . . .
H72 H 0.643078 0.871092 1.014975 0.048 Uiso 1 1 calc R U . . .
C73 C 0.2068(2) 0.67295(18) 0.88591(13) 0.0255(7) Uani 1 1 d . . . . .
C74 C 0.2016(2) 0.6678(2) 0.82221(14) 0.0350(8) Uani 1 1 d . . . . .
H74 H 0.249874 0.649209 0.803092 0.042 Uiso 1 1 calc R U . . .
C75 C 0.1271(3) 0.6892(2) 0.78602(16) 0.0440(9) Uani 1 1 d . . . . .
H75 H 0.125030 0.685416 0.742451 0.053 Uiso 1 1 calc R U . . .
C76 C 0.0559(3) 0.7161(2) 0.81274(18) 0.0469(9) Uani 1 1 d . . . . .
H76 H 0.005743 0.731783 0.787818 0.056 Uiso 1 1 calc R U . . .
C77 C 0.0582(2) 0.7198(2) 0.87579(17) 0.0419(9) Uani 1 1 d . . . . .
H77 H 0.008333 0.736812 0.894485 0.050 Uiso 1 1 calc R U . . .
C78 C 0.1332(2) 0.69881(19) 0.91209(15) 0.0341(8) Uani 1 1 d . . . . .
H78 H 0.134450 0.702096 0.955607 0.041 Uiso 1 1 calc R U . . .
C79 C 0.2540(2) 0.56703(17) 0.97876(13) 0.0245(7) Uani 1 1 d . . . . .
C80 C 0.1493(3) 0.5123(2) 0.96716(16) 0.0393(8) Uani 1 1 d . . . . .
H80 H 0.105057 0.519519 0.933194 0.047 Uiso 1 1 calc R U . . .
C81 C 0.1096(3) 0.4470(2) 1.00541(19) 0.0545(11) Uani 1 1 d . . . . .
H81 H 0.037794 0.410093 0.997817 0.065 Uiso 1 1 calc R U . . .
C82 C 0.1737(4) 0.4353(2) 1.0543(2) 0.0591(12) Uani 1 1 d . . . . .
H82 H 0.145857 0.390839 1.080402 0.071 Uiso 1 1 calc R U . . .
C83 C 0.2775(3) 0.4878(2) 1.06525(16) 0.0479(10) Uani 1 1 d . . . . .
H83 H 0.321755 0.479103 1.098550 0.058 Uiso 1 1 calc R U . . .
C84 C 0.3178(3) 0.55361(19) 1.02788(14) 0.0337(8) Uani 1 1 d . . . . .
H84 H 0.389810 0.589980 1.035803 0.040 Uiso 1 1 calc R U . . .
C85 C 0.1854(2) 0.87021(19) 1.07923(13) 0.0291(7) Uani 1 1 d . . . . .
C86 C 0.0913(3) 0.8009(2) 1.06501(16) 0.0450(9) Uani 1 1 d . . . . .
H86 H 0.089801 0.742567 1.064271 0.054 Uiso 1 1 calc R U . . .
C87 C -0.0008(3) 0.8162(3) 1.05180(18) 0.0590(11) Uani 1 1 d . . . . .
H87 H -0.065326 0.768306 1.041333 0.071 Uiso 1 1 calc R U . . .
C88 C 0.0003(3) 0.8995(3) 1.05370(17) 0.0551(11) Uani 1 1 d . . . . .
H88 H -0.063348 0.909562 1.045146 0.066 Uiso 1 1 calc R U . . .
C89 C 0.0933(3) 0.9688(3) 1.06798(16) 0.0483(10) Uani 1 1 d . . . . .
H89 H 0.093730 1.026823 1.069366 0.058 Uiso 1 1 calc R U . . .
C90 C 0.1862(3) 0.9553(2) 1.08033(14) 0.0384(8) Uani 1 1 d . . . . .
H90 H 0.250480 1.003704 1.089550 0.046 Uiso 1 1 calc R U . . .
C91 C 0.3473(2) 0.88660(18) 1.17674(14) 0.0292(7) Uani 1 1 d . . . . .
C92 C 0.2782(3) 0.8507(2) 1.21785(16) 0.0549(10) Uani 1 1 d . . . . .
H92 H 0.210191 0.809603 1.203042 0.066 Uiso 1 1 calc R U . . .
C93 C 0.3079(4) 0.8745(3) 1.28035(17) 0.0677(12) Uani 1 1 d . . . . .
H93 H 0.259716 0.849589 1.308202 0.081 Uiso 1 1 calc R U . . .
C94 C 0.4051(3) 0.9332(2) 1.30280(16) 0.0517(10) Uani 1 1 d . . . . .
H94 H 0.424951 0.948746 1.345950 0.062 Uiso 1 1 calc R U . . .
C95 C 0.4738(3) 0.9696(2) 1.26229(17) 0.0496(10) Uani 1 1 d . . . . .
H95 H 0.541572 1.011004 1.277441 0.060 Uiso 1 1 calc R U . . .
C96 C 0.4453(3) 0.9464(2) 1.19965(15) 0.0384(8) Uani 1 1 d . . . . .
H96 H 0.493691 0.971941 1.172036 0.046 Uiso 1 1 calc R U . . .
Ni1 Ni 0.09254(3) 0.86351(2) 0.62132(2) 0.02137(10) Uani 1 1 d . . . . .
Ni2 Ni 0.13956(3) 0.71363(2) 0.49658(2) 0.02277(10) Uani 1 1 d . . . . .
Ni3 Ni 0.41500(3) 0.62540(2) 0.87474(2) 0.02079(10) Uani 1 1 d . . . . .
Ni4 Ni 0.37325(3) 0.78449(2) 0.99391(2) 0.02293(10) Uani 1 1 d . . . . .
P1 P 0.11160(6) 0.99252(5) 0.71799(3) 0.02463(17) Uani 1 1 d . . . . .
P2 P -0.02275(6) 0.74092(5) 0.58092(3) 0.02373(17) Uani 1 1 d . . . . .
P3 P 0.19517(6) 0.83305(5) 0.56110(3) 0.02193(17) Uani 1 1 d . . . . .
P4 P 0.21904(6) 0.65295(5) 0.39730(4) 0.02794(18) Uani 1 1 d . . . . .
P5 P 0.38916(6) 0.49128(5) 0.78069(3) 0.02331(17) Uani 1 1 d . . . . .
P6 P 0.52862(6) 0.75279(5) 0.90689(3) 0.02345(17) Uani 1 1 d . . . . .
P7 P 0.31436(6) 0.65934(4) 0.93501(3) 0.02194(17) Uani 1 1 d . . . . .
P8 P 0.30790(6) 0.85376(5) 1.09546(3) 0.02632(18) Uani 1 1 d . . . . .
S1 S 0.21494(6) 0.99627(5) 0.65915(3) 0.02722(17) Uani 1 1 d . . . . .
S2 S -0.01522(6) 0.88651(5) 0.68425(4) 0.03377(19) Uani 1 1 d . . . . .
S3 S 0.03585(6) 0.64625(5) 0.56105(4) 0.03101(18) Uani 1 1 d . . . . .
S4 S 0.23394(6) 0.77712(5) 0.42369(3) 0.02929(18) Uani 1 1 d . . . . .
S5 S 0.10645(6) 0.58134(5) 0.44323(3) 0.03089(18) Uani 1 1 d . . . . .
S6 S 0.29438(6) 0.48945(5) 0.84459(3) 0.02756(17) Uani 1 1 d . . . . .
S7 S 0.51913(6) 0.59648(5) 0.81113(3) 0.02895(17) Uani 1 1 d . . . . .
S8 S 0.46575(6) 0.84571(5) 0.92223(4) 0.03053(18) Uani 1 1 d . . . . .
S9 S 0.41452(6) 0.92011(5) 1.04388(4) 0.03064(18) Uani 1 1 d . . . . .
S10 S 0.28767(6) 0.72794(5) 1.07160(3) 0.02921(18) Uani 1 1 d . . . . .

loop_
_atom_site_aniso_label
_atom_site_aniso_U_11
_atom_site_aniso_U_22
_atom_site_aniso_U_33
_atom_site_aniso_U_23
_atom_site_aniso_U_13
_atom_site_aniso_U_12
C1 0.0253(16) 0.0247(15) 0.0235(16) 0.0000(12) 0.0024(13) 0.0117(13)
C2 0.036(2) 0.062(2) 0.034(2) 0.0113(17) 0.0106(16) 0.0259(18)
C3 0.043(2) 0.081(3) 0.047(2) 0.015(2) -0.0036(19) 0.038(2)
C4 0.062(3) 0.048(2) 0.0260(19) 0.0099(16) -0.0006(18) 0.027(2)
C5 0.046(2) 0.045(2) 0.0281(19) 0.0087(15) 0.0120(17) 0.0178(18)
C6 0.0316(19) 0.043(2) 0.0311(18) 0.0030(15) 0.0043(15) 0.0164(16)
C7 0.0350(19) 0.0352(18) 0.0264(17) 0.0003(14) 0.0010(15) 0.0184(16)
C8 0.061(3) 0.076(3) 0.068(3) -0.011(2) -0.025(2) 0.048(2)
C9 0.080(3) 0.089(4) 0.094(4) -0.004(3) -0.024(3) 0.064(3)
C10 0.110(4) 0.075(3) 0.069(3) 0.009(3) 0.004(3) 0.072(3)
C11 0.137(4) 0.050(3) 0.053(3) -0.010(2) -0.017(3) 0.049(3)
C12 0.084(3) 0.045(2) 0.042(2) -0.0060(18) -0.014(2) 0.036(2)
C13 0.0225(16) 0.0287(16) 0.0262(17) -0.0002(13) 0.0006(13) 0.0066(14)
C14 0.045(2) 0.0334(18) 0.0312(18) -0.0016(15) -0.0019(16) 0.0149(16)
C15 0.061(2) 0.039(2) 0.035(2) 0.0045(16) -0.0069(18) 0.0241(19)
C16 0.054(2) 0.061(3) 0.033(2) 0.0039(18) -0.0089(18) 0.026(2)
C17 0.063(3) 0.050(2) 0.039(2) -0.0126(18) -0.021(2) 0.020(2)
C18 0.048(2) 0.0315(18) 0.041(2) -0.0071(16) -0.0089(18) 0.0111(17)
C19 0.0188(16) 0.0277(16) 0.0314(17) -0.0015(14) 0.0046(14) 0.0011(13)
C20 0.0291(18) 0.0380(19) 0.0292(17) 0.0030(15) 0.0060(15) 0.0060(15)
C21 0.047(2) 0.040(2) 0.0343(19) 0.0057(16) 0.0157(17) 0.0033(18)
C22 0.040(2) 0.051(2) 0.047(2) -0.0015(19) 0.0269(19) -0.0011(19)
C23 0.028(2) 0.055(2) 0.074(3) 0.000(2) 0.021(2) 0.0113(18)
C24 0.037(2) 0.039(2) 0.054(2) 0.0088(17) 0.0123(18) 0.0129(17)
C25 0.0234(16) 0.0233(15) 0.0296(17) 0.0031(13) 0.0019(14) 0.0052(13)
C26 0.0285(18) 0.0339(18) 0.0367(19) 0.0059(15) 0.0060(15) 0.0076(15)
C27 0.0287(19) 0.0394(19) 0.052(2) 0.0078(17) 0.0041(17) 0.0161(16)
C28 0.032(2) 0.044(2) 0.053(2) 0.0089(18) -0.0111(18) 0.0141(17)
C29 0.041(2) 0.052(2) 0.0326(19) 0.0124(17) -0.0050(17) 0.0162(18)
C30 0.0311(19) 0.0413(19) 0.0338(19) 0.0070(15) 0.0057(16) 0.0110(16)
C31 0.0289(17) 0.0210(15) 0.0275(17) 0.0020(13) 0.0134(14) 0.0070(14)
C32 0.036(2) 0.0259(17) 0.053(2) 0.0019(16) 0.0124(17) 0.0054(16)
C33 0.045(2) 0.0264(19) 0.089(3) 0.009(2) 0.028(2) 0.0028(18)
C34 0.072(3) 0.029(2) 0.081(3) 0.022(2) 0.044(3) 0.015(2)
C35 0.074(3) 0.039(2) 0.044(2) 0.0185(17) 0.021(2) 0.026(2)
C36 0.044(2) 0.0261(17) 0.0336(18) 0.0055(14) 0.0128(16) 0.0117(15)
C37 0.0338(19) 0.0350(18) 0.0237(16) -0.0021(14) 0.0036(14) 0.0160(16)
C38 0.040(2) 0.0361(19) 0.0317(18) 0.0013(15) 0.0043(16) 0.0145(16)
C39 0.049(2) 0.053(2) 0.039(2) 0.0017(17) 0.0022(18) 0.033(2)
C40 0.042(2) 0.071(3) 0.034(2) -0.0031(19) 0.0026(17) 0.032(2)
C41 0.034(2) 0.062(3) 0.053(2) -0.015(2) 0.0021(18) 0.013(2)
C42 0.039(2) 0.0350(19) 0.053(2) -0.0047(17) 0.0065(18) 0.0136(17)
C43 0.043(2) 0.0268(16) 0.0271(17) -0.0012(13) 0.0005(15) 0.0163(15)
C44 0.050(2) 0.046(2) 0.036(2) 0.0059(17) 0.0108(18) 0.0095(18)
C45 0.070(3) 0.060(3) 0.032(2) 0.0083(18) 0.012(2) 0.019(2)
C46 0.076(3) 0.057(2) 0.0256(19) -0.0005(17) 0.005(2) 0.027(2)
C47 0.056(3) 0.069(3) 0.036(2) -0.0135(19) -0.012(2) 0.028(2)
C48 0.044(2) 0.056(2) 0.035(2) -0.0052(17) 0.0023(18) 0.0252(19)
C49 0.0308(18) 0.0238(15) 0.0225(16) -0.0021(12) -0.0003(14) 0.0114(14)
C50 0.0333(19) 0.047(2) 0.0288(18) 0.0037(15) 0.0000(15) 0.0156(17)
C51 0.039(2) 0.058(2) 0.050(2) 0.0006(19) -0.0129(19) 0.0274(19)
C52 0.060(3) 0.041(2) 0.034(2) 0.0051(16) -0.0120(19) 0.0251(19)
C53 0.057(2) 0.040(2) 0.0257(18) 0.0074(15) 0.0072(17) 0.0213(18)
C54 0.0347(19) 0.0378(18) 0.0282(18) 0.0047(15) 0.0027(15) 0.0170(16)
C55 0.0299(17) 0.0288(16) 0.0266(17) 0.0036(13) 0.0062(14) 0.0142(14)
C56 0.070(3) 0.046(2) 0.040(2) -0.0040(17) -0.0057(19) 0.037(2)
C57 0.090(3) 0.056(2) 0.055(3) -0.007(2) 0.001(2) 0.049(2)
C58 0.061(3) 0.041(2) 0.065(3) 0.012(2) 0.013(2) 0.033(2)
C59 0.065(3) 0.065(3) 0.059(3) 0.015(2) -0.002(2) 0.045(2)
C60 0.057(2) 0.057(2) 0.039(2) -0.0020(18) -0.0063(18) 0.034(2)
C61 0.0207(16) 0.0251(16) 0.0337(18) -0.0046(14) 0.0028(14) 0.0028(13)
C62 0.0284(19) 0.040(2) 0.059(2) 0.0049(17) 0.0100(17) 0.0121(16)
C63 0.029(2) 0.056(2) 0.076(3) 0.000(2) 0.022(2) 0.0141(19)
C64 0.044(2) 0.056(2) 0.054(2) 0.006(2) 0.028(2) 0.006(2)
C65 0.047(2) 0.054(2) 0.040(2) 0.0130(18) 0.0187(19) 0.0111(19)
C66 0.0313(19) 0.0393(19) 0.0342(19) 0.0052(15) 0.0064(15) 0.0109(16)
C67 0.0254(17) 0.0282(16) 0.0305(17) -0.0010(14) 0.0018(14) 0.0086(14)
C68 0.047(2) 0.0342(18) 0.0291(18) -0.0032(15) -0.0033(16) 0.0176(17)
C69 0.065(3) 0.053(2) 0.033(2) 0.0069(17) -0.0025(19) 0.035(2)
C70 0.057(3) 0.067(3) 0.033(2) -0.0041(19) -0.0141(18) 0.029(2)
C71 0.057(3) 0.050(2) 0.038(2) -0.0130(18) -0.0162(19) 0.013(2)
C72 0.043(2) 0.0289(18) 0.040(2) -0.0031(15) -0.0050(17) 0.0061(16)
C73 0.0194(16) 0.0232(15) 0.0300(17) 0.0021(13) 0.0017(13) 0.0037(13)
C74 0.0296(18) 0.0422(19) 0.0321(19) 0.0035(15) 0.0006(15) 0.0127(16)
C75 0.041(2) 0.054(2) 0.035(2) 0.0084(17) -0.0060(17) 0.0178(19)
C76 0.034(2) 0.048(2) 0.056(3) 0.0071(19) -0.0097(19) 0.0172(18)
C77 0.0258(19) 0.045(2) 0.056(2) -0.0024(18) -0.0009(17) 0.0167(17)
C78 0.0266(18) 0.0378(18) 0.0354(19) 0.0013(15) 0.0030(15) 0.0092(15)
C79 0.0325(18) 0.0190(15) 0.0239(16) 0.0007(12) 0.0125(14) 0.0093(14)
C80 0.041(2) 0.0306(18) 0.047(2) 0.0043(16) 0.0139(17) 0.0116(16)
C81 0.047(2) 0.035(2) 0.078(3) 0.011(2) 0.034(2) 0.0030(18)
C82 0.082(3) 0.037(2) 0.073(3) 0.029(2) 0.047(3) 0.025(2)
C83 0.075(3) 0.038(2) 0.044(2) 0.0124(17) 0.023(2) 0.031(2)
C84 0.048(2) 0.0256(16) 0.0317(18) 0.0054(14) 0.0128(16) 0.0160(16)
C85 0.0351(19) 0.0328(17) 0.0208(16) -0.0041(13) 0.0037(14) 0.0151(15)
C86 0.037(2) 0.042(2) 0.056(2) -0.0036(18) 0.0057(18) 0.0167(18)
C87 0.036(2) 0.069(3) 0.071(3) -0.011(2) 0.007(2) 0.020(2)
C88 0.050(3) 0.084(3) 0.047(2) -0.003(2) 0.007(2) 0.045(3)
C89 0.060(3) 0.055(2) 0.044(2) 0.0031(19) 0.007(2) 0.039(2)
C90 0.045(2) 0.0397(19) 0.0339(19) -0.0016(15) 0.0009(16) 0.0215(17)
C91 0.0366(19) 0.0245(16) 0.0285(17) 0.0015(13) 0.0023(15) 0.0142(15)
C92 0.054(3) 0.053(2) 0.034(2) 0.0040(17) 0.0022(19) -0.0088(19)
C93 0.085(3) 0.071(3) 0.028(2) 0.012(2) 0.010(2) 0.003(3)
C94 0.068(3) 0.053(2) 0.029(2) -0.0042(18) -0.010(2) 0.021(2)
C95 0.046(2) 0.054(2) 0.044(2) -0.0079(19) -0.0064(19) 0.019(2)
C96 0.033(2) 0.047(2) 0.036(2) -0.0043(16) 0.0012(16) 0.0179(17)
Ni1 0.0194(2) 0.0228(2) 0.0195(2) -0.00028(17) 0.00335(18) 0.00482(18)
Ni2 0.0246(2) 0.0196(2) 0.0237(2) 0.00093(17) 0.00399(19) 0.00743(19)
Ni3 0.0196(2) 0.0204(2) 0.0207(2) -0.00040(17) 0.00306(18) 0.00550(18)
Ni4 0.0249(2) 0.0198(2) 0.0249(2) 0.00077(17) 0.00473(19) 0.00892(19)
P1 0.0232(4) 0.0292(4) 0.0209(4) -0.0020(3) 0.0015(3) 0.0099(4)
P2 0.0214(4) 0.0223(4) 0.0256(4) 0.0019(3) 0.0032(3) 0.0057(3)
P3 0.0211(4) 0.0214(4) 0.0220(4) 0.0015(3) 0.0052(3) 0.0056(3)
P4 0.0337(5) 0.0238(4) 0.0265(4) -0.0010(3) 0.0040(4) 0.0112(4)
P5 0.0230(4) 0.0255(4) 0.0209(4) -0.0008(3) 0.0024(3) 0.0087(3)
P6 0.0219(4) 0.0211(4) 0.0265(4) 0.0010(3) 0.0035(3) 0.0070(3)
P7 0.0220(4) 0.0208(4) 0.0222(4) 0.0017(3) 0.0044(3) 0.0065(3)
P8 0.0315(5) 0.0235(4) 0.0244(4) -0.0009(3) 0.0029(4) 0.0112(4)
S1 0.0256(4) 0.0268(4) 0.0248(4) -0.0023(3) 0.0061(3) 0.0041(3)
S2 0.0220(4) 0.0405(5) 0.0310(4) -0.0099(4) 0.0068(3) 0.0029(4)
S3 0.0298(4) 0.0214(4) 0.0440(5) 0.0082(3) 0.0137(4) 0.0088(3)
S4 0.0400(5) 0.0239(4) 0.0262(4) 0.0025(3) 0.0111(4) 0.0126(4)
S5 0.0343(5) 0.0224(4) 0.0321(4) 0.0004(3) 0.0029(4) 0.0063(3)
S6 0.0266(4) 0.0250(4) 0.0273(4) -0.0020(3) 0.0077(3) 0.0043(3)
S7 0.0221(4) 0.0325(4) 0.0282(4) -0.0045(3) 0.0067(3) 0.0052(3)
S8 0.0332(4) 0.0229(4) 0.0407(5) 0.0078(3) 0.0155(4) 0.0129(4)
S9 0.0349(5) 0.0228(4) 0.0319(4) 0.0008(3) 0.0077(4) 0.0071(3)
S10 0.0391(5) 0.0233(4) 0.0275(4) 0.0027(3) 0.0101(4) 0.0124(4)

loop_
_atom_type_symbol
_atom_type_description
_atom_type_scat_dispersion_real
_atom_type_scat_dispersion_imag
_atom_type_scat_source
C C 0.0148 0.0070 'International Tables Vol C Tables 4.2.6.8 and 6.1.1.4'
H H 0.0000 0.0000 'International Tables Vol C Tables 4.2.6.8 and 6.1.1.4'
Ni Ni -1.3412 3.2906 'International Tables Vol C Tables 4.2.6.8 and 6.1.1.4'
P P 0.2596 0.3354 'International Tables Vol C Tables 4.2.6.8 and 6.1.1.4'
S S 0.2924 0.4248 'International Tables Vol C Tables 4.2.6.8 and 6.1.1.4'

loop_
_geom_angle_atom_site_label_1
_geom_angle_atom_site_label_2
_geom_angle_atom_site_label_3
_geom_angle
_geom_angle_site_symmetry_1
_geom_angle_site_symmetry_3
_geom_angle_publ_flag
C2 C1 C6 119.3(3) . . ?
C2 C1 P1 121.9(2) . . ?
C6 C1 P1 118.7(2) . . ?
C1 C2 C3 119.6(3) . . ?
C1 C2 H2 120.2 . . ?
C3 C2 H2 120.2 . . ?
C4 C3 C2 120.5(3) . . ?
C4 C3 H3 119.8 . . ?
C2 C3 H3 119.8 . . ?
C5 C4 C3 120.2(3) . . ?
C5 C4 H4 119.9 . . ?
C3 C4 H4 119.9 . . ?
C4 C5 C6 120.5(3) . . ?
C4 C5 H5 119.7 . . ?
C6 C5 H5 119.7 . . ?
C5 C6 C1 119.9(3) . . ?
C5 C6 H6 120.0 . . ?
C1 C6 H6 120.0 . . ?
C8 C7 C12 119.2(3) . . ?
C8 C7 P1 120.2(3) . . ?
C12 C7 P1 120.1(2) . . ?
C7 C8 C9 120.8(4) . . ?
C7 C8 H8 119.6 . . ?
C9 C8 H8 119.6 . . ?
C10 C9 C8 121.1(4) . . ?
C10 C9 H9 119.4 . . ?
C8 C9 H9 119.4 . . ?
C9 C10 C11 118.9(4) . . ?
C9 C10 H10 120.5 . . ?
C11 C10 H10 120.5 . . ?
C10 C11 C12 120.2(4) . . ?
C10 C11 H11 119.9 . . ?
C12 C11 H11 119.9 . . ?
C7 C12 C11 119.4(4) . . ?
C7 C12 H12 120.3 . . ?
C11 C12 H12 120.3 . . ?
C18 C13 C14 118.6(3) . . ?
C18 C13 P2 121.5(2) . . ?
C14 C13 P2 119.9(2) . . ?
C15 C14 C13 120.7(3) . . ?
C15 C14 H14 119.7 . . ?
C13 C14 H14 119.7 . . ?
C16 C15 C14 119.5(3) . . ?
C16 C15 H15 120.3 . . ?
C14 C15 H15 120.3 . . ?
C17 C16 C15 120.4(3) . . ?
C17 C16 H16 119.8 . . ?
C15 C16 H16 119.8 . . ?
C16 C17 C18 120.3(3) . . ?
C16 C17 H17 119.8 . . ?
C18 C17 H17 119.8 . . ?
C17 C18 C13 120.5(3) . . ?
C17 C18 H18 119.8 . . ?
C13 C18 H18 119.8 . . ?
C24 C19 C20 118.4(3) . . ?
C24 C19 P2 122.0(2) . . ?
C20 C19 P2 119.3(2) . . ?
C21 C20 C19 120.1(3) . . ?
C21 C20 H20 119.9 . . ?
C19 C20 H20 119.9 . . ?
C22 C21 C20 120.6(3) . . ?
C22 C21 H21 119.7 . . ?
C20 C21 H21 119.7 . . ?
C21 C22 C23 120.2(3) . . ?
C21 C22 H22 119.9 . . ?
C23 C22 H22 119.9 . . ?
C22 C23 C24 120.0(3) . . ?
C22 C23 H23 120.0 . . ?
C24 C23 H23 120.0 . . ?
C23 C24 C19 120.6(3) . . ?
C23 C24 H24 119.7 . . ?
C19 C24 H24 119.7 . . ?
C30 C25 C26 117.9(3) . . ?
C30 C25 P3 121.1(2) . . ?
C26 C25 P3 120.5(2) . . ?
C27 C26 C25 120.7(3) . . ?
C27 C26 H26 119.6 . . ?
C25 C26 H26 119.6 . . ?
C28 C27 C26 120.9(3) . . ?
C28 C27 H27 119.6 . . ?
C26 C27 H27 119.6 . . ?
C27 C28 C29 119.4(3) . . ?
C27 C28 H28 120.3 . . ?
C29 C28 H28 120.3 . . ?
C28 C29 C30 120.7(3) . . ?
C28 C29 H29 119.7 . . ?
C30 C29 H29 119.7 . . ?
C29 C30 C25 120.4(3) . . ?
C29 C30 H30 119.8 . . ?
C25 C30 H30 119.8 . . ?
C36 C31 C32 118.9(3) . . ?
C36 C31 P3 117.1(2) . . ?
C32 C31 P3 123.9(2) . . ?
C33 C32 C31 120.2(3) . . ?
C33 C32 H32 119.9 . . ?
C31 C32 H32 119.9 . . ?
C34 C33 C32 120.5(4) . . ?
C34 C33 H33 119.7 . . ?
C32 C33 H33 119.7 . . ?
C33 C34 C35 120.0(3) . . ?
C33 C34 H34 120.0 . . ?
C35 C34 H34 120.0 . . ?
C34 C35 C36 119.6(3) . . ?
C34 C35 H35 120.2 . . ?
C36 C35 H35 120.2 . . ?
C31 C36 C35 120.7(3) . . ?
C31 C36 H36 119.6 . . ?
C35 C36 H36 119.6 . . ?
C42 C37 C38 119.4(3) . . ?
C42 C37 P4 121.1(2) . . ?
C38 C37 P4 119.5(2) . . ?
C39 C38 C37 119.4(3) . . ?
C39 C38 H38 120.3 . . ?
C37 C38 H38 120.3 . . ?
C40 C39 C38 120.8(3) . . ?
C40 C39 H39 119.6 . . ?
C38 C39 H39 119.6 . . ?
C41 C40 C39 120.4(3) . . ?
C41 C40 H40 119.8 . . ?
C39 C40 H40 119.8 . . ?
C40 C41 C42 119.6(3) . . ?
C40 C41 H41 120.2 . . ?
C42 C41 H41 120.2 . . ?
C37 C42 C41 120.2(3) . . ?
C37 C42 H42 119.9 . . ?
C41 C42 H42 119.9 . . ?
C44 C43 C48 118.8(3) . . ?
C44 C43 P4 121.7(3) . . ?
C48 C43 P4 119.5(3) . . ?
C45 C44 C43 120.5(4) . . ?
C45 C44 H44 119.8 . . ?
C43 C44 H44 119.8 . . ?
C46 C45 C44 120.3(4) . . ?
C46 C45 H45 119.9 . . ?
C44 C45 H45 119.9 . . ?
C47 C46 C45 120.2(3) . . ?
C47 C46 H46 119.9 . . ?
C45 C46 H46 119.9 . . ?
C46 C47 C48 120.5(4) . . ?
C46 C47 H47 119.7 . . ?
C48 C47 H47 119.7 . . ?
C47 C48 C43 119.8(3) . . ?
C47 C48 H48 120.1 . . ?
C43 C48 H48 120.1 . . ?
C54 C49 C50 119.4(3) . . ?
C54 C49 P5 119.5(2) . . ?
C50 C49 P5 120.9(2) . . ?
C51 C50 C49 119.8(3) . . ?
C51 C50 H50 120.1 . . ?
C49 C50 H50 120.1 . . ?
C52 C51 C50 120.5(3) . . ?
C52 C51 H51 119.8 . . ?
C50 C51 H51 119.8 . . ?
C53 C52 C51 120.0(3) . . ?
C53 C52 H52 120.0 . . ?
C51 C52 H52 120.0 . . ?
C52 C53 C54 120.2(3) . . ?
C52 C53 H53 119.9 . . ?
C54 C53 H53 119.9 . . ?
C49 C54 C53 120.1(3) . . ?
C49 C54 H54 120.0 . . ?
C53 C54 H54 120.0 . . ?
C56 C55 C60 117.5(3) . . ?
C56 C55 P5 124.8(2) . . ?
C60 C55 P5 117.7(2) . . ?
C55 C56 C57 121.1(3) . . ?
C55 C56 H56 119.4 . . ?
C57 C56 H56 119.4 . . ?
C58 C57 C56 120.0(3) . . ?
C58 C57 H57 120.0 . . ?
C56 C57 H57 120.0 . . ?
C59 C58 C57 119.9(3) . . ?
C59 C58 H58 120.1 . . ?
C57 C58 H58 120.1 . . ?
C58 C59 C60 120.6(3) . . ?
C58 C59 H59 119.7 . . ?
C60 C59 H59 119.7 . . ?
C59 C60 C55 120.8(3) . . ?
C59 C60 H60 119.6 . . ?
C55 C60 H60 119.6 . . ?
C66 C61 C62 118.2(3) . . ?
C66 C61 P6 120.0(2) . . ?
C62 C61 P6 121.8(2) . . ?
C63 C62 C61 120.1(3) . . ?
C63 C62 H62 120.0 . . ?
C61 C62 H62 120.0 . . ?
C64 C63 C62 120.3(3) . . ?
C64 C63 H63 119.8 . . ?
C62 C63 H63 119.8 . . ?
C65 C64 C63 120.5(3) . . ?
C65 C64 H64 119.8 . . ?
C63 C64 H64 119.8 . . ?
C64 C65 C66 120.2(3) . . ?
C64 C65 H65 119.9 . . ?
C66 C65 H65 119.9 . . ?
C65 C66 C61 120.7(3) . . ?
C65 C66 H66 119.6 . . ?
C61 C66 H66 119.6 . . ?
C72 C67 C68 119.4(3) . . ?
C72 C67 P6 121.4(2) . . ?
C68 C67 P6 119.1(2) . . ?
C69 C68 C67 119.8(3) . . ?
C69 C68 H68 120.1 . . ?
C67 C68 H68 120.1 . . ?
C70 C69 C68 120.4(3) . . ?
C70 C69 H69 119.8 . . ?
C68 C69 H69 119.8 . . ?
C69 C70 C71 119.6(3) . . ?
C69 C70 H70 120.2 . . ?
C71 C70 H70 120.2 . . ?
C72 C71 C70 120.6(3) . . ?
C72 C71 H71 119.7 . . ?
C70 C71 H71 119.7 . . ?
C71 C72 C67 120.2(3) . . ?
C71 C72 H72 119.9 . . ?
C67 C72 H72 119.9 . . ?
C74 C73 C78 117.7(3) . . ?
C74 C73 P7 121.8(2) . . ?
C78 C73 P7 120.2(2) . . ?
C75 C74 C73 121.0(3) . . ?
C75 C74 H74 119.5 . . ?
C73 C74 H74 119.5 . . ?
C76 C75 C74 120.5(3) . . ?
C76 C75 H75 119.7 . . ?
C74 C75 H75 119.7 . . ?
C77 C76 C75 119.4(3) . . ?
C77 C76 H76 120.3 . . ?
C75 C76 H76 120.3 . . ?
C76 C77 C78 120.0(3) . . ?
C76 C77 H77 120.0 . . ?
C78 C77 H77 120.0 . . ?
C77 C78 C73 121.3(3) . . ?
C77 C78 H78 119.4 . . ?
C73 C78 H78 119.4 . . ?
C80 C79 C84 118.9(3) . . ?
C80 C79 P7 124.3(2) . . ?
C84 C79 P7 116.7(2) . . ?
C79 C80 C81 119.8(3) . . ?
C79 C80 H80 120.1 . . ?
C81 C80 H80 120.1 . . ?
C82 C81 C80 120.4(4) . . ?
C82 C81 H81 119.8 . . ?
C80 C81 H81 119.8 . . ?
C83 C82 C81 120.1(3) . . ?
C83 C82 H82 119.9 . . ?
C81 C82 H82 119.9 . . ?
C82 C83 C84 120.0(4) . . ?
C82 C83 H83 120.0 . . ?
C84 C83 H83 120.0 . . ?
C83 C84 C79 120.6(3) . . ?
C83 C84 H84 119.7 . . ?
C79 C84 H84 119.7 . . ?
C86 C85 C90 119.3(3) . . ?
C86 C85 P8 121.7(2) . . ?
C90 C85 P8 119.0(2) . . ?
C85 C86 C87 120.0(3) . . ?
C85 C86 H86 120.0 . . ?
C87 C86 H86 120.0 . . ?
C88 C87 C86 120.5(4) . . ?
C88 C87 H87 119.8 . . ?
C86 C87 H87 119.8 . . ?
C87 C88 C89 119.9(3) . . ?
C87 C88 H88 120.0 . . ?
C89 C88 H88 120.0 . . ?
C88 C89 C90 120.7(3) . . ?
C88 C89 H89 119.7 . . ?
C90 C89 H89 119.7 . . ?
C89 C90 C85 119.6(3) . . ?
C89 C90 H90 120.2 . . ?
C85 C90 H90 120.2 . . ?
C96 C91 C92 118.5(3) . . ?
C96 C91 P8 121.9(2) . . ?
C92 C91 P8 119.5(2) . . ?
C93 C92 C91 120.1(4) . . ?
C93 C92 H92 119.9 . . ?
C91 C92 H92 119.9 . . ?
C94 C93 C92 121.1(4) . . ?
C94 C93 H93 119.4 . . ?
C92 C93 H93 119.4 . . ?
C93 C94 C95 119.1(3) . . ?
C93 C94 H94 120.4 . . ?
C95 C94 H94 120.4 . . ?
C94 C95 C96 120.4(4) . . ?
C94 C95 H95 119.8 . . ?
C96 C95 H95 119.8 . . ?
C91 C96 C95 120.7(3) . . ?
C91 C96 H96 119.7 . . ?
C95 C96 H96 119.7 . . ?
P2 Ni1 P3 85.12(3) . . ?
P2 Ni1 S2 92.51(3) . . ?
P3 Ni1 S2 176.65(3) . . ?
P2 Ni1 S1 176.96(3) . . ?
P3 Ni1 S1 93.51(3) . . ?
S2 Ni1 S1 88.98(3) . . ?
P2 Ni1 P1 137.15(3) . . ?
P3 Ni1 P1 137.30(3) . . ?
S2 Ni1 P1 44.83(3) . . ?
S1 Ni1 P1 44.61(3) . . ?
S3 Ni2 P3 89.24(3) . . ?
S3 Ni2 S4 174.86(4) . . ?
P3 Ni2 S4 94.45(3) . . ?
S3 Ni2 S5 88.75(3) . . ?
P3 Ni2 S5 167.72(3) . . ?
S4 Ni2 S5 88.39(3) . . ?
S3 Ni2 P4 132.61(3) . . ?
P3 Ni2 P4 134.65(3) . . ?
S4 Ni2 P4 45.27(3) . . ?
S5 Ni2 P4 44.36(3) . . ?
P6 Ni3 P7 85.63(3) . . ?
P6 Ni3 S7 92.74(3) . . ?
P7 Ni3 S7 177.37(3) . . ?
P6 Ni3 S6 177.78(3) . . ?
P7 Ni3 S6 93.07(3) . . ?
S7 Ni3 S6 88.62(3) . . ?
P6 Ni3 P5 136.93(3) . . ?
P7 Ni3 P5 136.35(3) . . ?
S7 Ni3 P5 44.90(3) . . ?
S6 Ni3 P5 44.71(2) . . ?
S8 Ni4 P7 89.04(3) . . ?
S8 Ni4 S10 176.19(4) . . ?
P7 Ni4 S10 94.08(3) . . ?
S8 Ni4 S9 88.75(3) . . ?
P7 Ni4 S9 170.29(3) . . ?
S10 Ni4 S9 88.53(3) . . ?
S8 Ni4 P8 132.55(3) . . ?
P7 Ni4 P8 135.32(3) . . ?
S10 Ni4 P8 45.25(2) . . ?
S9 Ni4 P8 44.51(3) . . ?
C1 P1 C7 106.16(13) . . ?
C1 P1 S1 112.44(10) . . ?
C7 P1 S1 113.09(11) . . ?
C1 P1 S2 109.51(10) . . ?
C7 P1 S2 111.81(11) . . ?
S1 P1 S2 103.90(4) . . ?
C1 P1 Ni1 118.92(9) . . ?
C7 P1 Ni1 134.84(10) . . ?
S1 P1 Ni1 52.71(3) . . ?
S2 P1 Ni1 51.77(3) . . ?
C13 P2 C19 103.84(14) . . ?
C13 P2 S3 108.79(10) . . ?
C19 P2 S3 104.62(10) . . ?
C13 P2 Ni1 108.15(10) . . ?
C19 P2 Ni1 116.19(10) . . ?
S3 P2 Ni1 114.57(4) . . ?
C31 P3 C25 106.07(13) . . ?
C31 P3 Ni1 108.54(9) . . ?
C25 P3 Ni1 107.66(10) . . ?
C31 P3 Ni2 111.83(9) . . ?
C25 P3 Ni2 99.49(9) . . ?
Ni1 P3 Ni2 121.76(4) . . ?
C43 P4 C37 105.05(14) . . ?
C43 P4 S5 112.15(12) . . ?
C37 P4 S5 112.56(11) . . ?
C43 P4 S4 114.28(10) . . ?
C37 P4 S4 109.72(11) . . ?
S5 P4 S4 103.27(5) . . ?
C43 P4 Ni2 140.33(11) . . ?
C37 P4 Ni2 114.61(10) . . ?
S5 P4 Ni2 53.19(3) . . ?
S4 P4 Ni2 51.71(3) . . ?
C49 P5 C55 107.97(13) . . ?
C49 P5 S6 111.91(10) . . ?
C55 P5 S6 112.27(10) . . ?
C49 P5 S7 109.59(10) . . ?
C55 P5 S7 111.63(10) . . ?
S6 P5 S7 103.46(4) . . ?
C49 P5 Ni3 115.17(9) . . ?
C55 P5 Ni3 136.82(10) . . ?
S6 P5 Ni3 52.64(3) . . ?
S7 P5 Ni3 52.10(3) . . ?
C67 P6 C61 102.76(14) . . ?
C67 P6 S8 108.48(10) . . ?
C61 P6 S8 104.56(10) . . ?
C67 P6 Ni3 108.90(10) . . ?
C61 P6 Ni3 117.18(10) . . ?
S8 P6 Ni3 114.12(4) . . ?
C73 P7 C79 105.84(14) . . ?
C73 P7 Ni3 107.86(10) . . ?
C79 P7 Ni3 109.35(9) . . ?
C73 P7 Ni4 100.17(9) . . ?
C79 P7 Ni4 111.58(9) . . ?
Ni3 P7 Ni4 120.63(4) . . ?
C91 P8 C85 104.31(13) . . ?
C91 P8 S9 113.04(11) . . ?
C85 P8 S9 112.65(10) . . ?
C91 P8 S10 113.55(10) . . ?
C85 P8 S10 110.13(10) . . ?
S9 P8 S10 103.38(5) . . ?
C91 P8 Ni4 140.43(10) . . ?
C85 P8 Ni4 115.23(9) . . ?
S9 P8 Ni4 53.22(3) . . ?
S10 P8 Ni4 51.75(3) . . ?
P1 S1 Ni1 82.68(3) . . ?
P1 S2 Ni1 83.40(4) . . ?
P2 S3 Ni2 98.01(4) . . ?
P4 S4 Ni2 83.02(4) . . ?
P4 S5 Ni2 82.45(4) . . ?
P5 S6 Ni3 82.65(3) . . ?
P5 S7 Ni3 83.00(3) . . ?
P6 S8 Ni4 97.25(4) . . ?
P8 S9 Ni4 82.27(4) . . ?
P8 S10 Ni4 83.01(4) . . ?

loop_
_geom_bond_atom_site_label_1
_geom_bond_atom_site_label_2
_geom_bond_distance
_geom_bond_site_symmetry_2
_geom_bond_publ_flag
C1 C2 1.387(4) . ?
C1 C6 1.391(4) . ?
C1 P1 1.799(3) . ?
C2 C3 1.387(4) . ?
C2 H2 0.9500 . ?
C3 C4 1.369(5) . ?
C3 H3 0.9500 . ?
C4 C5 1.362(4) . ?
C4 H4 0.9500 . ?
C5 C6 1.382(4) . ?
C5 H5 0.9500 . ?
C6 H6 0.9500 . ?
C7 C8 1.359(4) . ?
C7 C12 1.379(4) . ?
C7 P1 1.803(3) . ?
C8 C9 1.373(5) . ?
C8 H8 0.9500 . ?
C9 C10 1.345(6) . ?
C9 H9 0.9500 . ?
C10 C11 1.385(6) . ?
C10 H10 0.9500 . ?
C11 C12 1.389(5) . ?
C11 H11 0.9500 . ?
C12 H12 0.9500 . ?
C13 C18 1.385(4) . ?
C13 C14 1.391(4) . ?
C13 P2 1.814(3) . ?
C14 C15 1.377(4) . ?
C14 H14 0.9500 . ?
C15 C16 1.374(4) . ?
C15 H15 0.9500 . ?
C16 C17 1.368(5) . ?
C16 H16 0.9500 . ?
C17 C18 1.370(4) . ?
C17 H17 0.9500 . ?
C18 H18 0.9500 . ?
C19 C24 1.389(4) . ?
C19 C20 1.391(4) . ?
C19 P2 1.824(3) . ?
C20 C21 1.386(4) . ?
C20 H20 0.9500 . ?
C21 C22 1.362(5) . ?
C21 H21 0.9500 . ?
C22 C23 1.370(5) . ?
C22 H22 0.9500 . ?
C23 C24 1.383(4) . ?
C23 H23 0.9500 . ?
C24 H24 0.9500 . ?
C25 C30 1.393(4) . ?
C25 C26 1.395(4) . ?
C25 P3 1.832(3) . ?
C26 C27 1.372(4) . ?
C26 H26 0.9500 . ?
C27 C28 1.369(4) . ?
C27 H27 0.9500 . ?
C28 C29 1.371(4) . ?
C28 H28 0.9500 . ?
C29 C30 1.384(4) . ?
C29 H29 0.9500 . ?
C30 H30 0.9500 . ?
C31 C36 1.384(4) . ?
C31 C32 1.386(4) . ?
C31 P3 1.825(3) . ?
C32 C33 1.378(4) . ?
C32 H32 0.9500 . ?
C33 C34 1.374(5) . ?
C33 H33 0.9500 . ?
C34 C35 1.375(5) . ?
C34 H34 0.9500 . ?
C35 C36 1.387(4) . ?
C35 H35 0.9500 . ?
C36 H36 0.9500 . ?
C37 C42 1.382(4) . ?
C37 C38 1.388(4) . ?
C37 P4 1.816(3) . ?
C38 C39 1.376(4) . ?
C38 H38 0.9500 . ?
C39 C40 1.369(5) . ?
C39 H39 0.9500 . ?
C40 C41 1.363(5) . ?
C40 H40 0.9500 . ?
C41 C42 1.390(4) . ?
C41 H41 0.9500 . ?
C42 H42 0.9500 . ?
C43 C44 1.383(4) . ?
C43 C48 1.394(4) . ?
C43 P4 1.809(3) . ?
C44 C45 1.382(4) . ?
C44 H44 0.9500 . ?
C45 C46 1.369(5) . ?
C45 H45 0.9500 . ?
C46 C47 1.362(5) . ?
C46 H46 0.9500 . ?
C47 C48 1.389(4) . ?
C47 H47 0.9500 . ?
C48 H48 0.9500 . ?
C49 C54 1.385(4) . ?
C49 C50 1.389(4) . ?
C49 P5 1.799(3) . ?
C50 C51 1.381(4) . ?
C50 H50 0.9500 . ?
C51 C52 1.375(5) . ?
C51 H51 0.9500 . ?
C52 C53 1.371(4) . ?
C52 H52 0.9500 . ?
C53 C54 1.385(4) . ?
C53 H53 0.9500 . ?
C54 H54 0.9500 . ?
C55 C56 1.376(4) . ?
C55 C60 1.380(4) . ?
C55 P5 1.809(3) . ?
C56 C57 1.388(4) . ?
C56 H56 0.9500 . ?
C57 C58 1.354(5) . ?
C57 H57 0.9500 . ?
C58 C59 1.354(5) . ?
C58 H58 0.9500 . ?
C59 C60 1.378(4) . ?
C59 H59 0.9500 . ?
C60 H60 0.9500 . ?
C61 C66 1.395(4) . ?
C61 C62 1.396(4) . ?
C61 P6 1.817(3) . ?
C62 C63 1.387(4) . ?
C62 H62 0.9500 . ?
C63 C64 1.371(5) . ?
C63 H63 0.9500 . ?
C64 C65 1.359(5) . ?
C64 H64 0.9500 . ?
C65 C66 1.383(4) . ?
C65 H65 0.9500 . ?
C66 H66 0.9500 . ?
C67 C72 1.384(4) . ?
C67 C68 1.390(4) . ?
C67 P6 1.816(3) . ?
C68 C69 1.379(4) . ?
C68 H68 0.9500 . ?
C69 C70 1.373(5) . ?
C69 H69 0.9500 . ?
C70 C71 1.381(5) . ?
C70 H70 0.9500 . ?
C71 C72 1.365(4) . ?
C71 H71 0.9500 . ?
C72 H72 0.9500 . ?
C73 C74 1.386(4) . ?
C73 C78 1.395(4) . ?
C73 P7 1.822(3) . ?
C74 C75 1.384(4) . ?
C74 H74 0.9500 . ?
C75 C76 1.381(5) . ?
C75 H75 0.9500 . ?
C76 C77 1.376(5) . ?
C76 H76 0.9500 . ?
C77 C78 1.388(4) . ?
C77 H77 0.9500 . ?
C78 H78 0.9500 . ?
C79 C80 1.388(4) . ?
C79 C84 1.393(4) . ?
C79 P7 1.829(3) . ?
C80 C81 1.390(4) . ?
C80 H80 0.9500 . ?
C81 C82 1.379(5) . ?
C81 H81 0.9500 . ?
C82 C83 1.369(5) . ?
C82 H82 0.9500 . ?
C83 C84 1.384(4) . ?
C83 H83 0.9500 . ?
C84 H84 0.9500 . ?
C85 C86 1.379(4) . ?
C85 C90 1.393(4) . ?
C85 P8 1.805(3) . ?
C86 C87 1.385(4) . ?
C86 H86 0.9500 . ?
C87 C88 1.362(5) . ?
C87 H87 0.9500 . ?
C88 C89 1.370(5) . ?
C88 H88 0.9500 . ?
C89 C90 1.376(4) . ?
C89 H89 0.9500 . ?
C90 H90 0.9500 . ?
C91 C96 1.378(4) . ?
C91 C92 1.382(4) . ?
C91 P8 1.799(3) . ?
C92 C93 1.380(5) . ?
C92 H92 0.9500 . ?
C93 C94 1.362(5) . ?
C93 H93 0.9500 . ?
C94 C95 1.371(5) . ?
C94 H94 0.9500 . ?
C95 C96 1.380(4) . ?
C95 H95 0.9500 . ?
C96 H96 0.9500 . ?
Ni1 P2 2.1448(9) . ?
Ni1 P3 2.1979(8) . ?
Ni1 S2 2.2446(8) . ?
Ni1 S1 2.2769(8) . ?
Ni1 P1 2.8385(8) . ?
Ni2 S3 2.1784(9) . ?
Ni2 P3 2.1999(8) . ?
Ni2 S4 2.2350(9) . ?
Ni2 S5 2.2826(8) . ?
Ni2 P4 2.8263(9) . ?
Ni3 P6 2.1467(8) . ?
Ni3 P7 2.2018(8) . ?
Ni3 S7 2.2532(8) . ?
Ni3 S6 2.2714(8) . ?
Ni3 P5 2.8340(8) . ?
Ni4 S8 2.1900(9) . ?
Ni4 P7 2.2045(8) . ?
Ni4 S10 2.2311(9) . ?
Ni4 S9 2.2793(8) . ?
Ni4 P8 2.8200(8) . ?
P1 S1 2.0097(10) . ?
P1 S2 2.0143(11) . ?
P2 S3 2.0394(10) . ?
P4 S5 1.9936(11) . ?
P4 S4 2.0228(10) . ?
P5 S6 2.0103(10) . ?
P5 S7 2.0156(11) . ?
P6 S8 2.0357(10) . ?
P8 S9 1.9949(11) . ?
P8 S10 2.0176(10) . ?

loop_
_geom_torsion_atom_site_label_1
_geom_torsion_atom_site_label_2
_geom_torsion_atom_site_label_3
_geom_torsion_atom_site_label_4
_geom_torsion
_geom_torsion_site_symmetry_1
_geom_torsion_site_symmetry_2
_geom_torsion_site_symmetry_3
_geom_torsion_site_symmetry_4
_geom_torsion_publ_flag
C6 C1 C2 C3 0.0(5) . . . . ?
P1 C1 C2 C3 -175.7(3) . . . . ?
C1 C2 C3 C4 1.2(5) . . . . ?
C2 C3 C4 C5 -1.3(6) . . . . ?
C3 C4 C5 C6 0.3(5) . . . . ?
C4 C5 C6 C1 0.9(5) . . . . ?
C2 C1 C6 C5 -1.0(4) . . . . ?
P1 C1 C6 C5 174.9(2) . . . . ?
C12 C7 C8 C9 -3.9(6) . . . . ?
P1 C7 C8 C9 -176.0(4) . . . . ?
C7 C8 C9 C10 -0.4(7) . . . . ?
C8 C9 C10 C11 4.3(8) . . . . ?
C9 C10 C11 C12 -3.9(7) . . . . ?
C8 C7 C12 C11 4.2(6) . . . . ?
P1 C7 C12 C11 176.4(3) . . . . ?
C10 C11 C12 C7 -0.4(6) . . . . ?
C18 C13 C14 C15 1.4(5) . . . . ?
P2 C13 C14 C15 -178.8(3) . . . . ?
C13 C14 C15 C16 -1.4(5) . . . . ?
C14 C15 C16 C17 0.6(6) . . . . ?
C15 C16 C17 C18 0.3(6) . . . . ?
C16 C17 C18 C13 -0.3(6) . . . . ?
C14 C13 C18 C17 -0.5(5) . . . . ?
P2 C13 C18 C17 179.7(3) . . . . ?
C24 C19 C20 C21 -0.1(4) . . . . ?
P2 C19 C20 C21 173.9(2) . . . . ?
C19 C20 C21 C22 0.7(5) . . . . ?
C20 C21 C22 C23 -1.0(5) . . . . ?
C21 C22 C23 C24 0.8(5) . . . . ?
C22 C23 C24 C19 -0.2(5) . . . . ?
C20 C19 C24 C23 -0.2(5) . . . . ?
P2 C19 C24 C23 -173.9(3) . . . . ?
C30 C25 C26 C27 -0.7(4) . . . . ?
P3 C25 C26 C27 -172.6(2) . . . . ?
C25 C26 C27 C28 1.3(5) . . . . ?
C26 C27 C28 C29 -1.3(5) . . . . ?
C27 C28 C29 C30 0.8(5) . . . . ?
C28 C29 C30 C25 -0.4(5) . . . . ?
C26 C25 C30 C29 0.3(4) . . . . ?
P3 C25 C30 C29 172.1(2) . . . . ?
C36 C31 C32 C33 -0.8(4) . . . . ?
P3 C31 C32 C33 178.4(2) . . . . ?
C31 C32 C33 C34 0.7(5) . . . . ?
C32 C33 C34 C35 0.1(5) . . . . ?
C33 C34 C35 C36 -0.7(5) . . . . ?
C32 C31 C36 C35 0.2(4) . . . . ?
P3 C31 C36 C35 -179.1(2) . . . . ?
C34 C35 C36 C31 0.6(5) . . . . ?
C42 C37 C38 C39 -0.7(5) . . . . ?
P4 C37 C38 C39 179.2(2) . . . . ?
C37 C38 C39 C40 0.8(5) . . . . ?
C38 C39 C40 C41 0.0(5) . . . . ?
C39 C40 C41 C42 -0.9(5) . . . . ?
C38 C37 C42 C41 -0.2(5) . . . . ?
P4 C37 C42 C41 179.9(3) . . . . ?
C40 C41 C42 C37 1.0(5) . . . . ?
C48 C43 C44 C45 1.0(5) . . . . ?
P4 C43 C44 C45 -179.3(3) . . . . ?
C43 C44 C45 C46 -0.5(5) . . . . ?
C44 C45 C46 C47 -0.1(6) . . . . ?
C45 C46 C47 C48 0.1(6) . . . . ?
C46 C47 C48 C43 0.5(5) . . . . ?
C44 C43 C48 C47 -1.0(5) . . . . ?
P4 C43 C48 C47 179.3(3) . . . . ?
C54 C49 C50 C51 0.4(5) . . . . ?
P5 C49 C50 C51 175.6(2) . . . . ?
C49 C50 C51 C52 -0.3(5) . . . . ?
C50 C51 C52 C53 0.1(5) . . . . ?
C51 C52 C53 C54 -0.2(5) . . . . ?
C50 C49 C54 C53 -0.4(4) . . . . ?
P5 C49 C54 C53 -175.7(2) . . . . ?
C52 C53 C54 C49 0.3(5) . . . . ?
C60 C55 C56 C57 1.1(5) . . . . ?
P5 C55 C56 C57 180.0(3) . . . . ?
C55 C56 C57 C58 1.4(6) . . . . ?
C56 C57 C58 C59 -3.6(6) . . . . ?
C57 C58 C59 C60 3.3(6) . . . . ?
C58 C59 C60 C55 -0.7(6) . . . . ?
C56 C55 C60 C59 -1.4(5) . . . . ?
P5 C55 C60 C59 179.6(3) . . . . ?
C66 C61 C62 C63 -0.1(5) . . . . ?
P6 C61 C62 C63 176.7(3) . . . . ?
C61 C62 C63 C64 1.0(5) . . . . ?
C62 C63 C64 C65 -1.3(6) . . . . ?
C63 C64 C65 C66 0.7(6) . . . . ?
C64 C65 C66 C61 0.2(5) . . . . ?
C62 C61 C66 C65 -0.5(5) . . . . ?
P6 C61 C66 C65 -177.4(2) . . . . ?
C72 C67 C68 C69 -1.6(5) . . . . ?
P6 C67 C68 C69 174.5(3) . . . . ?
C67 C68 C69 C70 1.0(5) . . . . ?
C68 C69 C70 C71 0.4(6) . . . . ?
C69 C70 C71 C72 -1.3(6) . . . . ?
C70 C71 C72 C67 0.7(5) . . . . ?
C68 C67 C72 C71 0.7(5) . . . . ?
P6 C67 C72 C71 -175.3(3) . . . . ?
C78 C73 C74 C75 1.3(4) . . . . ?
P7 C73 C74 C75 -171.7(2) . . . . ?
C73 C74 C75 C76 -0.2(5) . . . . ?
C74 C75 C76 C77 -1.2(5) . . . . ?
C75 C76 C77 C78 1.6(5) . . . . ?
C76 C77 C78 C73 -0.5(5) . . . . ?
C74 C73 C78 C77 -0.9(4) . . . . ?
P7 C73 C78 C77 172.1(2) . . . . ?
C84 C79 C80 C81 1.7(4) . . . . ?
P7 C79 C80 C81 -176.3(2) . . . . ?
C79 C80 C81 C82 -0.9(5) . . . . ?
C80 C81 C82 C83 -0.5(5) . . . . ?
C81 C82 C83 C84 1.0(5) . . . . ?
C82 C83 C84 C79 -0.2(5) . . . . ?
C80 C79 C84 C83 -1.1(4) . . . . ?
P7 C79 C84 C83 177.0(2) . . . . ?
C90 C85 C86 C87 0.2(5) . . . . ?
P8 C85 C86 C87 -178.9(3) . . . . ?
C85 C86 C87 C88 -1.1(6) . . . . ?
C86 C87 C88 C89 0.9(6) . . . . ?
C87 C88 C89 C90 0.2(6) . . . . ?
C88 C89 C90 C85 -1.0(5) . . . . ?
C86 C85 C90 C89 0.8(5) . . . . ?
P8 C85 C90 C89 179.9(2) . . . . ?
C96 C91 C92 C93 -0.3(5) . . . . ?
P8 C91 C92 C93 179.2(3) . . . . ?
C91 C92 C93 C94 -0.1(6) . . . . ?
C92 C93 C94 C95 0.6(6) . . . . ?
C93 C94 C95 C96 -0.6(5) . . . . ?
C92 C91 C96 C95 0.3(5) . . . . ?
P8 C91 C96 C95 -179.2(2) . . . . ?
C94 C95 C96 C91 0.1(5) . . . . ?
C2 C1 P1 C7 -120.4(3) . . . . ?
C6 C1 P1 C7 63.8(3) . . . . ?
C2 C1 P1 S1 3.8(3) . . . . ?
C6 C1 P1 S1 -172.0(2) . . . . ?
C2 C1 P1 S2 118.8(2) . . . . ?
C6 C1 P1 S2 -57.0(2) . . . . ?
C2 C1 P1 Ni1 62.4(3) . . . . ?
C6 C1 P1 Ni1 -113.4(2) . . . . ?
C8 C7 P1 C1 -143.4(3) . . . . ?
C12 C7 P1 C1 44.6(3) . . . . ?
C8 C7 P1 S1 92.9(3) . . . . ?
C12 C7 P1 S1 -79.2(3) . . . . ?
C8 C7 P1 S2 -24.0(3) . . . . ?
C12 C7 P1 S2 163.9(3) . . . . ?
C8 C7 P1 Ni1 33.2(4) . . . . ?
C12 C7 P1 Ni1 -138.9(2) . . . . ?
C18 C13 P2 C19 -83.9(3) . . . . ?
C14 C13 P2 C19 96.3(3) . . . . ?
C18 C13 P2 S3 27.1(3) . . . . ?
C14 C13 P2 S3 -152.7(2) . . . . ?
C18 C13 P2 Ni1 152.1(2) . . . . ?
C14 C13 P2 Ni1 -27.7(3) . . . . ?
C24 C19 P2 C13 -31.6(3) . . . . ?
C20 C19 P2 C13 154.7(2) . . . . ?
C24 C19 P2 S3 -145.6(2) . . . . ?
C20 C19 P2 S3 40.7(3) . . . . ?
C24 C19 P2 Ni1 87.0(3) . . . . ?
C20 C19 P2 Ni1 -86.7(2) . . . . ?
C36 C31 P3 C25 169.3(2) . . . . ?
C32 C31 P3 C25 -10.0(3) . . . . ?
C36 C31 P3 Ni1 -75.3(2) . . . . ?
C32 C31 P3 Ni1 105.4(2) . . . . ?
C36 C31 P3 Ni2 61.8(2) . . . . ?
C32 C31 P3 Ni2 -117.5(2) . . . . ?
C30 C25 P3 C31 123.2(2) . . . . ?
C26 C25 P3 C31 -65.2(3) . . . . ?
C30 C25 P3 Ni1 7.1(3) . . . . ?
C26 C25 P3 Ni1 178.7(2) . . . . ?
C30 C25 P3 Ni2 -120.7(2) . . . . ?
C26 C25 P3 Ni2 50.9(2) . . . . ?
C44 C43 P4 C37 -33.0(3) . . . . ?
C48 C43 P4 C37 146.6(2) . . . . ?
C44 C43 P4 S5 -155.6(2) . . . . ?
C48 C43 P4 S5 24.1(3) . . . . ?
C44 C43 P4 S4 87.3(3) . . . . ?
C48 C43 P4 S4 -93.0(2) . . . . ?
C44 C43 P4 Ni2 145.9(2) . . . . ?
C48 C43 P4 Ni2 -34.4(3) . . . . ?
C42 C37 P4 C43 103.3(3) . . . . ?
C38 C37 P4 C43 -76.6(3) . . . . ?
C42 C37 P4 S5 -134.4(2) . . . . ?
C38 C37 P4 S5 45.7(3) . . . . ?
C42 C37 P4 S4 -20.0(3) . . . . ?
C38 C37 P4 S4 160.1(2) . . . . ?
C42 C37 P4 Ni2 -76.0(3) . . . . ?
C38 C37 P4 Ni2 104.2(2) . . . . ?
C54 C49 P5 C55 -68.2(3) . . . . ?
C50 C49 P5 C55 116.6(2) . . . . ?
C54 C49 P5 S6 167.7(2) . . . . ?
C50 C49 P5 S6 -7.5(3) . . . . ?
C54 C49 P5 S7 53.5(2) . . . . ?
C50 C49 P5 S7 -121.7(2) . . . . ?
C54 C49 P5 Ni3 110.0(2) . . . . ?
C50 C49 P5 Ni3 -65.2(3) . . . . ?
C56 C55 P5 C49 5.2(3) . . . . ?
C60 C55 P5 C49 -176.0(3) . . . . ?
C56 C55 P5 S6 129.0(3) . . . . ?
C60 C55 P5 S6 -52.1(3) . . . . ?
C56 C55 P5 S7 -115.3(3) . . . . ?
C60 C55 P5 S7 63.5(3) . . . . ?
C56 C55 P5 Ni3 -172.4(2) . . . . ?
C60 C55 P5 Ni3 6.4(3) . . . . ?
C72 C67 P6 C61 80.1(3) . . . . ?
C68 C67 P6 C61 -95.9(3) . . . . ?
C72 C67 P6 S8 -30.3(3) . . . . ?
C68 C67 P6 S8 153.7(2) . . . . ?
C72 C67 P6 Ni3 -155.0(2) . . . . ?
C68 C67 P6 Ni3 29.0(3) . . . . ?
C66 C61 P6 C67 -147.1(2) . . . . ?
C62 C61 P6 C67 36.2(3) . . . . ?
C66 C61 P6 S8 -33.8(3) . . . . ?
C62 C61 P6 S8 149.4(2) . . . . ?
C66 C61 P6 Ni3 93.6(2) . . . . ?
C62 C61 P6 Ni3 -83.2(3) . . . . ?
C74 C73 P7 C79 -121.2(2) . . . . ?
C78 C73 P7 C79 66.0(3) . . . . ?
C74 C73 P7 Ni3 -4.3(3) . . . . ?
C78 C73 P7 Ni3 -177.0(2) . . . . ?
C74 C73 P7 Ni4 122.7(2) . . . . ?
C78 C73 P7 Ni4 -50.0(2) . . . . ?
C80 C79 P7 C73 9.5(3) . . . . ?
C84 C79 P7 C73 -168.5(2) . . . . ?
C80 C79 P7 Ni3 -106.4(2) . . . . ?
C84 C79 P7 Ni3 75.6(2) . . . . ?
C80 C79 P7 Ni4 117.5(2) . . . . ?
C84 C79 P7 Ni4 -60.4(2) . . . . ?
C96 C91 P8 C85 -127.8(3) . . . . ?
C92 C91 P8 C85 52.7(3) . . . . ?
C96 C91 P8 S9 -5.1(3) . . . . ?
C92 C91 P8 S9 175.4(2) . . . . ?
C96 C91 P8 S10 112.3(2) . . . . ?
C92 C91 P8 S10 -67.2(3) . . . . ?
C96 C91 P8 Ni4 54.5(3) . . . . ?
C92 C91 P8 Ni4 -125.1(3) . . . . ?
C86 C85 P8 C91 -110.0(3) . . . . ?
C90 C85 P8 C91 70.9(3) . . . . ?
C86 C85 P8 S9 127.1(2) . . . . ?
C90 C85 P8 S9 -52.1(3) . . . . ?
C86 C85 P8 S10 12.2(3) . . . . ?
C90 C85 P8 S10 -166.9(2) . . . . ?
C86 C85 P8 Ni4 68.4(3) . . . . ?
C90 C85 P8 Ni4 -110.7(2) . . . . ?
